data_4065253
loop_
_publ_author_name
'Lu, Erli'
'Chen, Yaofeng'
'Leng, Xuebing'

_publ_section_title
;
 Yttrium Anilido Hydride: Synthesis, Structure, and Reactivity
;
_journal_issue 20
_journal_name_full Organometallics
_journal_page_first 5433
_journal_paper_doi 10.1021/om200651c
_journal_volume 30
_journal_year 2011
_chemical_formula_sum 'C48 H68 N5 Y'
_chemical_formula_weight 803.98
_chemical_name_systematic
; 
 ? 
;
_space_group_IT_number 14
_symmetry_cell_setting monoclinic
_symmetry_space_group_name_Hall '-P 2yn'
_symmetry_space_group_name_H-M 'P 1 21/n 1'
_atom_sites_solution_hydrogens geom
_atom_sites_solution_primary direct
_atom_sites_solution_secondary difmap
_audit_creation_method SHELXL-97
_cell_angle_alpha 90.00
_cell_angle_beta 107.7420(10)
_cell_angle_gamma 90.00
_cell_formula_units_Z 4
_cell_length_a 13.5803(12)
_cell_length_b 15.7107(13)
_cell_length_c 21.7733(18)
_cell_measurement_reflns_used 8715
_cell_measurement_temperature 133(2)
_cell_measurement_theta_max 26.92
_cell_measurement_theta_min 2.35
_cell_volume 4424.5(6)
_computing_cell_refinement 'Bruker SAINT'
_computing_data_collection 'Bruker APEX2'
_computing_data_reduction 'Bruker SAINT'
_computing_molecular_graphics 'Bruker SHELXTL'
_computing_publication_material 'Bruker SHELXTL'
_computing_structure_refinement 'SHELXL-97 (Sheldrick, 1997)'
_computing_structure_solution 'SHELXS-97 (Sheldrick, 1990)'
_diffrn_ambient_temperature 133(2)
_diffrn_measured_fraction_theta_full 0.998
_diffrn_measured_fraction_theta_max 0.998
_diffrn_measurement_device_type 'Bruker APEX-II CCD'
_diffrn_measurement_method '\f and \w scans'
_diffrn_radiation_monochromator graphite
_diffrn_radiation_source 'fine-focus sealed tube'
_diffrn_radiation_type MoK\a
_diffrn_radiation_wavelength 0.71073
_diffrn_reflns_av_R_equivalents 0.0432
_diffrn_reflns_av_sigmaI/netI 0.0486
_diffrn_reflns_limit_h_max 17
_diffrn_reflns_limit_h_min -15
_diffrn_reflns_limit_k_max 20
_diffrn_reflns_limit_k_min -19
_diffrn_reflns_limit_l_max 26
_diffrn_reflns_limit_l_min -27
_diffrn_reflns_number 31721
_diffrn_reflns_theta_full 27.00
_diffrn_reflns_theta_max 27.00
_diffrn_reflns_theta_min 1.58
_diffrn_standards_number 0
_exptl_absorpt_coefficient_mu 1.355
_exptl_absorpt_correction_T_max 0.8225
_exptl_absorpt_correction_T_min 0.7028
_exptl_absorpt_correction_type multi-scan
_exptl_absorpt_process_details sadabs
_exptl_crystal_colour orange
_exptl_crystal_density_diffrn 1.207
_exptl_crystal_density_method 'not measured'
_exptl_crystal_description block
_exptl_crystal_F_000 1720
_exptl_crystal_size_max 0.28
_exptl_crystal_size_mid 0.20
_exptl_crystal_size_min 0.15
_refine_diff_density_max 0.559
_refine_diff_density_min -0.621
_refine_diff_density_rms 0.068
_refine_ls_extinction_method none
_refine_ls_goodness_of_fit_ref 1.090
_refine_ls_hydrogen_treatment constr
_refine_ls_matrix_type full
_refine_ls_number_parameters 501
_refine_ls_number_reflns 9638
_refine_ls_number_restraints 0
_refine_ls_restrained_S_all 1.090
_refine_ls_R_factor_all 0.0637
_refine_ls_R_factor_gt 0.0389
_refine_ls_shift/su_max 0.001
_refine_ls_shift/su_mean 0.000
_refine_ls_structure_factor_coef Fsqd
_refine_ls_weighting_details 'calc w=1/[\s^2^(Fo^2^)+(0.0580P)^2^+1.0015P] where P=(Fo^2^+2Fc^2^)/3'
_refine_ls_weighting_scheme calc
_refine_ls_wR_factor_gt 0.0997
_refine_ls_wR_factor_ref 0.1111
_reflns_number_gt 7284
_reflns_number_total 9638
_reflns_threshold_expression >2sigma(I)
_cod_data_source_file om200651c_si_001.cif
_cod_data_source_block mo_dm1186_0m
_cod_depositor_comments
;
The following automatic conversions were performed:

'_symmetry_cell_setting' value 'Monoclinic' changed to 'monoclinic'
according to /home/saulius/struct/CIF-dictionaries/cif_core.dic
dictionary named 'cif_core.dic' version 2.4.1 from 2010-06-29.

Automatic conversion script
Id: cif_fix_values 1715 2011-07-08 13:25:40Z adriana 
;
_cod_original_sg_symbol_H-M P2(1)/n
_cod_database_code 4065253

loop_
_symmetry_equiv_pos_as_xyz
'x, y, z'
'-x+1/2, y+1/2, -z+1/2'
'-x, -y, -z'
'x-1/2, -y-1/2, z-1/2'

loop_
_atom_site_label
_atom_site_type_symbol
_atom_site_fract_x
_atom_site_fract_y
_atom_site_fract_z
_atom_site_U_iso_or_equiv
_atom_site_adp_type
_atom_site_occupancy
_atom_site_symmetry_multiplicity
_atom_site_calc_flag
_atom_site_refinement_flags
Y1 Y 0.366825(17) 0.214708(13) 0.121827(10) 0.01709(7) Uani 1 1 d .
N1 N 0.28380(15) 0.29771(12) 0.18188(9) 0.0207(4) Uani 1 1 d .
N2 N 0.40440(15) 0.13852(12) 0.21969(9) 0.0210(4) Uani 1 1 d .
N3 N 0.36611(16) 0.05649(12) 0.10040(10) 0.0233(4) Uani 1 1 d .
N4 N 0.23945(16) 0.23205(13) 0.02791(10) 0.0276(5) Uani 1 1 d .
H4A H 0.2167 0.2848 0.0239 0.033 Uiso 1 1 calc R
N5 N 0.52371(15) 0.25475(13) 0.12324(10) 0.0239(4) Uani 1 1 d .
C1 C 0.3078(2) 0.39127(17) 0.27688(13) 0.0352(7) Uani 1 1 d .
H1C H 0.2749 0.4348 0.2450 0.053 Uiso 1 1 calc R
H1A H 0.3700 0.4150 0.3078 0.053 Uiso 1 1 calc R
H1B H 0.2595 0.3729 0.2997 0.053 Uiso 1 1 calc R
C2 C 0.33725(19) 0.31574(15) 0.24300(12) 0.0233(5) Uani 1 1 d .
C3 C 0.42035(19) 0.26719(15) 0.28111(12) 0.0242(5) Uani 1 1 d .
H3 H 0.4672 0.2963 0.3163 0.029 Uiso 1 1 calc R
C4 C 0.44337(18) 0.18108(15) 0.27409(11) 0.0211(5) Uani 1 1 d .
C5 C 0.5155(2) 0.13969(17) 0.33309(12) 0.0317(6) Uani 1 1 d .
H5B H 0.4776 0.0971 0.3498 0.047 Uiso 1 1 calc R
H5A H 0.5437 0.1830 0.3661 0.047 Uiso 1 1 calc R
H5C H 0.5722 0.1120 0.3217 0.047 Uiso 1 1 calc R
C6 C 0.4148(2) 0.04540(14) 0.21966(12) 0.0263(6) Uani 1 1 d .
H6A H 0.3497 0.0185 0.2213 0.032 Uiso 1 1 calc R
H6B H 0.4711 0.0271 0.2582 0.032 Uiso 1 1 calc R
C7 C 0.4385(2) 0.01784(15) 0.15943(11) 0.0258(5) Uani 1 1 d .
H7A H 0.5102 0.0345 0.1626 0.031 Uiso 1 1 calc R
H7B H 0.4338 -0.0450 0.1559 0.031 Uiso 1 1 calc R
C8 C 0.2627(2) 0.02186(18) 0.08927(14) 0.0376(7) Uani 1 1 d .
H8C H 0.2182 0.0402 0.0469 0.056 Uiso 1 1 calc R
H8B H 0.2341 0.0425 0.1228 0.056 Uiso 1 1 calc R
H8A H 0.2661 -0.0404 0.0907 0.056 Uiso 1 1 calc R
C9 C 0.4024(2) 0.03576(18) 0.04451(13) 0.0374(7) Uani 1 1 d .
H9C H 0.4062 -0.0262 0.0404 0.056 Uiso 1 1 calc R
H9B H 0.4711 0.0605 0.0511 0.056 Uiso 1 1 calc R
H9A H 0.3540 0.0592 0.0051 0.056 Uiso 1 1 calc R
C10 C 0.18084(18) 0.33276(14) 0.15923(11) 0.0209(5) Uani 1 1 d .
C11 C 0.15736(19) 0.40092(15) 0.11449(11) 0.0238(5) Uani 1 1 d .
C12 C 0.0567(2) 0.43153(17) 0.09449(12) 0.0289(6) Uani 1 1 d .
H12 H 0.0402 0.4780 0.0652 0.035 Uiso 1 1 calc R
C13 C -0.0201(2) 0.39653(18) 0.11588(13) 0.0338(6) Uani 1 1 d .
H13 H -0.0885 0.4184 0.1013 0.041 Uiso 1 1 calc R
C14 C 0.0036(2) 0.32944(18) 0.15856(13) 0.0324(6) Uani 1 1 d .
H14 H -0.0495 0.3051 0.1730 0.039 Uiso 1 1 calc R
C15 C 0.1029(2) 0.29639(16) 0.18111(12) 0.0263(5) Uani 1 1 d .
C16 C 0.1239(2) 0.22267(17) 0.22903(13) 0.0315(6) Uani 1 1 d .
H16 H 0.2005 0.2150 0.2466 0.038 Uiso 1 1 calc R
C17 C 0.0779(3) 0.14047(19) 0.19537(16) 0.0575(10) Uani 1 1 d .
H17A H 0.0966 0.0931 0.2260 0.086 Uiso 1 1 calc R
H17C H 0.1051 0.1297 0.1592 0.086 Uiso 1 1 calc R
H17B H 0.0025 0.1456 0.1792 0.086 Uiso 1 1 calc R
C18 C 0.0828(4) 0.2393(2) 0.28517(17) 0.0623(11) Uani 1 1 d .
H18B H 0.0071 0.2425 0.2695 0.093 Uiso 1 1 calc R
H18C H 0.1108 0.2931 0.3059 0.093 Uiso 1 1 calc R
H18A H 0.1038 0.1928 0.3165 0.093 Uiso 1 1 calc R
C19 C 0.2404(2) 0.44409(16) 0.09176(12) 0.0288(6) Uani 1 1 d .
H19 H 0.3000 0.4037 0.0999 0.035 Uiso 1 1 calc R
C20 C 0.2042(2) 0.4636(2) 0.01949(13) 0.0392(7) Uani 1 1 d .
H20C H 0.1492 0.5066 0.0104 0.059 Uiso 1 1 calc R
H20A H 0.1776 0.4115 -0.0046 0.059 Uiso 1 1 calc R
H20B H 0.2624 0.4853 0.0064 0.059 Uiso 1 1 calc R
C21 C 0.2800(3) 0.5245(2) 0.12979(17) 0.0629(11) Uani 1 1 d .
H21C H 0.2227 0.5647 0.1241 0.094 Uiso 1 1 calc R
H21B H 0.3335 0.5504 0.1142 0.094 Uiso 1 1 calc R
H21A H 0.3092 0.5104 0.1756 0.094 Uiso 1 1 calc R
C22 C 0.1858(2) 0.18331(15) -0.02597(12) 0.0252(5) Uani 1 1 d .
C23 C 0.23487(19) 0.16004(15) -0.07262(12) 0.0261(6) Uani 1 1 d .
C24 C 0.1873(2) 0.10159(17) -0.12084(13) 0.0310(6) Uani 1 1 d .
H24 H 0.2210 0.0853 -0.1514 0.037 Uiso 1 1 calc R
C25 C 0.0920(2) 0.06701(17) -0.12490(13) 0.0330(6) Uani 1 1 d .
H25 H 0.0620 0.0249 -0.1564 0.040 Uiso 1 1 calc R
C26 C 0.0412(2) 0.09454(18) -0.08259(13) 0.0346(7) Uani 1 1 d .
H26 H -0.0259 0.0728 -0.0869 0.042 Uiso 1 1 calc R
C27 C 0.0844(2) 0.15302(16) -0.03370(12) 0.0282(6) Uani 1 1 d .
C28 C 0.0218(2) 0.1858(2) 0.00864(13) 0.0362(7) Uani 1 1 d .
H28 H 0.0717 0.2036 0.0508 0.043 Uiso 1 1 calc R
C29 C -0.0502(3) 0.1188(2) 0.02271(18) 0.0555(9) Uani 1 1 d .
H29A H -0.1042 0.1043 -0.0173 0.083 Uiso 1 1 calc R
H29B H -0.0822 0.1416 0.0540 0.083 Uiso 1 1 calc R
H29C H -0.0104 0.0677 0.0405 0.083 Uiso 1 1 calc R
C30 C -0.0411(3) 0.2641(2) -0.02140(17) 0.0530(9) Uani 1 1 d .
H30B H 0.0054 0.3085 -0.0279 0.080 Uiso 1 1 calc R
H30A H -0.0786 0.2855 0.0074 0.080 Uiso 1 1 calc R
H30C H -0.0906 0.2487 -0.0630 0.080 Uiso 1 1 calc R
C31 C 0.3343(2) 0.20286(16) -0.07308(13) 0.0307(6) Uani 1 1 d .
H31 H 0.3753 0.2151 -0.0274 0.037 Uiso 1 1 calc R
C32 C 0.3076(2) 0.28856(18) -0.10870(15) 0.0396(7) Uani 1 1 d .
H32B H 0.2652 0.2784 -0.1533 0.059 Uiso 1 1 calc R
H32C H 0.3715 0.3177 -0.1085 0.059 Uiso 1 1 calc R
H32A H 0.2692 0.3241 -0.0869 0.059 Uiso 1 1 calc R
C33 C 0.4025(2) 0.1510(2) -0.10337(15) 0.0441(7) Uani 1 1 d .
H33A H 0.4143 0.0944 -0.0836 0.066 Uiso 1 1 calc R
H33C H 0.4690 0.1800 -0.0962 0.066 Uiso 1 1 calc R
H33B H 0.3681 0.1453 -0.1498 0.066 Uiso 1 1 calc R
C34 C 0.5954(2) 0.27271(17) 0.18781(12) 0.0301(6) Uani 1 1 d .
H34A H 0.6535 0.2318 0.1969 0.036 Uiso 1 1 calc R
H34B H 0.5587 0.2631 0.2201 0.036 Uiso 1 1 calc R
C35 C 0.6389(2) 0.36210(17) 0.19608(12) 0.0282(6) Uani 1 1 d .
C36 C 0.5797(2) 0.43016(19) 0.20414(14) 0.0378(7) Uani 1 1 d .
H36 H 0.5106 0.4209 0.2043 0.045 Uiso 1 1 calc R
C37 C 0.6202(3) 0.5121(2) 0.21199(15) 0.0523(9) Uani 1 1 d .
H37 H 0.5785 0.5589 0.2164 0.063 Uiso 1 1 calc R
C38 C 0.7223(3) 0.5252(2) 0.21336(16) 0.0557(10) Uani 1 1 d .
H38 H 0.7514 0.5808 0.2199 0.067 Uiso 1 1 calc R
C39 C 0.7798(3) 0.4583(2) 0.2053(2) 0.0642(11) Uani 1 1 d .
H39 H 0.8490 0.4674 0.2052 0.077 Uiso 1 1 calc R
C40 C 0.7393(2) 0.3764(2) 0.19709(16) 0.0480(8) Uani 1 1 d .
H40 H 0.7811 0.3300 0.1922 0.058 Uiso 1 1 calc R
C41 C 0.57136(19) 0.26220(16) 0.07372(12) 0.0257(5) Uani 1 1 d .
C42 C 0.5407(2) 0.32875(16) 0.02794(12) 0.0281(6) Uani 1 1 d .
C43 C 0.5868(2) 0.3369(2) -0.02050(14) 0.0395(7) Uani 1 1 d .
H43 H 0.5657 0.3819 -0.0508 0.047 Uiso 1 1 calc R
C44 C 0.6621(2) 0.2817(2) -0.02572(15) 0.0469(8) Uani 1 1 d .
H44 H 0.6935 0.2887 -0.0588 0.056 Uiso 1 1 calc R
C45 C 0.6913(2) 0.2158(2) 0.01800(16) 0.0448(8) Uani 1 1 d .
H45 H 0.7426 0.1768 0.0141 0.054 Uiso 1 1 calc R
C46 C 0.6476(2) 0.20497(18) 0.06775(14) 0.0334(6) Uani 1 1 d .
C47 C 0.6848(2) 0.13144(19) 0.11365(16) 0.0443(8) Uani 1 1 d .
H47B H 0.7024 0.0833 0.0904 0.067 Uiso 1 1 calc R
H47C H 0.6300 0.1145 0.1318 0.067 Uiso 1 1 calc R
H47A H 0.7461 0.1489 0.1486 0.067 Uiso 1 1 calc R
C48 C 0.4582(2) 0.39089(17) 0.03111(14) 0.0347(6) Uani 1 1 d .
H48A H 0.4484 0.4331 -0.0034 0.052 Uiso 1 1 calc R
H48C H 0.4792 0.4197 0.0730 0.052 Uiso 1 1 calc R
H48B H 0.3932 0.3603 0.0257 0.052 Uiso 1 1 calc R

loop_
_atom_site_aniso_label
_atom_site_aniso_U_11
_atom_site_aniso_U_22
_atom_site_aniso_U_33
_atom_site_aniso_U_23
_atom_site_aniso_U_13
_atom_site_aniso_U_12
Y1 0.01785(12) 0.01668(11) 0.01716(12) 0.00040(9) 0.00596(8) 0.00019(9)
N1 0.0213(10) 0.0206(10) 0.0208(10) 0.0009(8) 0.0073(8) 0.0029(8)
N2 0.0251(11) 0.0181(10) 0.0211(10) 0.0023(8) 0.0088(8) 0.0016(8)
N3 0.0261(11) 0.0192(10) 0.0235(10) -0.0018(8) 0.0056(9) 0.0036(8)
N4 0.0302(12) 0.0232(11) 0.0237(11) 0.0002(8) -0.0002(9) 0.0018(9)
N5 0.0209(10) 0.0270(11) 0.0250(11) 0.0011(9) 0.0087(9) -0.0044(9)
C1 0.0389(16) 0.0329(14) 0.0307(15) -0.0096(12) 0.0060(12) 0.0125(12)
C2 0.0267(13) 0.0207(11) 0.0243(13) -0.0026(10) 0.0106(10) -0.0001(10)
C3 0.0246(13) 0.0263(13) 0.0207(12) -0.0034(10) 0.0053(10) 0.0000(10)
C4 0.0181(12) 0.0253(12) 0.0214(12) 0.0035(10) 0.0084(10) 0.0005(10)
C5 0.0314(15) 0.0326(14) 0.0254(13) 0.0009(11) 0.0004(11) 0.0068(11)
C6 0.0333(14) 0.0178(12) 0.0265(13) 0.0039(10) 0.0073(11) 0.0004(10)
C7 0.0304(14) 0.0173(11) 0.0272(13) 0.0007(10) 0.0051(11) 0.0038(10)
C8 0.0344(16) 0.0277(14) 0.0422(17) 0.0047(12) -0.0010(13) -0.0059(12)
C9 0.0546(19) 0.0310(15) 0.0256(14) -0.0019(11) 0.0107(13) 0.0145(13)
C10 0.0243(12) 0.0188(12) 0.0207(12) -0.0024(9) 0.0084(10) 0.0019(9)
C11 0.0269(13) 0.0228(12) 0.0212(12) -0.0014(10) 0.0068(10) 0.0025(10)
C12 0.0319(15) 0.0287(13) 0.0263(13) 0.0042(11) 0.0092(11) 0.0099(11)
C13 0.0262(14) 0.0434(16) 0.0327(15) 0.0052(12) 0.0101(12) 0.0125(12)
C14 0.0268(14) 0.0399(16) 0.0331(15) 0.0024(12) 0.0131(12) 0.0035(12)
C15 0.0270(13) 0.0278(13) 0.0251(13) -0.0010(10) 0.0094(10) 0.0021(10)
C16 0.0295(14) 0.0340(15) 0.0332(14) 0.0078(12) 0.0129(12) 0.0001(11)
C17 0.093(3) 0.0303(16) 0.0456(19) 0.0071(14) 0.0165(19) -0.0011(17)
C18 0.106(3) 0.052(2) 0.0404(19) 0.0128(16) 0.039(2) 0.012(2)
C19 0.0299(14) 0.0262(13) 0.0320(14) 0.0069(11) 0.0118(12) 0.0034(11)
C20 0.0393(17) 0.0465(17) 0.0356(16) 0.0137(13) 0.0168(13) 0.0046(14)
C21 0.087(3) 0.055(2) 0.055(2) -0.0130(17) 0.035(2) -0.040(2)
C22 0.0278(13) 0.0202(11) 0.0221(12) 0.0047(10) -0.0006(10) 0.0026(10)
C23 0.0259(13) 0.0242(12) 0.0240(13) 0.0034(10) 0.0014(11) 0.0053(10)
C24 0.0343(15) 0.0293(14) 0.0256(13) -0.0003(11) 0.0033(11) 0.0055(11)
C25 0.0371(15) 0.0293(14) 0.0254(14) -0.0041(11) -0.0012(12) -0.0039(12)
C26 0.0302(15) 0.0389(15) 0.0273(14) 0.0058(12) -0.0025(12) -0.0092(12)
C27 0.0293(14) 0.0306(13) 0.0217(13) 0.0056(10) 0.0030(11) -0.0014(11)
C28 0.0346(16) 0.0483(17) 0.0242(14) -0.0020(12) 0.0069(12) -0.0078(13)
C29 0.050(2) 0.063(2) 0.061(2) 0.0063(18) 0.0290(18) -0.0026(17)
C30 0.070(2) 0.050(2) 0.047(2) -0.0060(15) 0.0300(18) 0.0091(17)
C31 0.0280(14) 0.0321(14) 0.0301(14) 0.0000(11) 0.0062(11) 0.0042(11)
C32 0.0371(16) 0.0386(16) 0.0410(16) 0.0080(13) 0.0089(13) -0.0011(13)
C33 0.0361(17) 0.0512(19) 0.0479(18) -0.0018(15) 0.0172(14) 0.0054(14)
C34 0.0287(14) 0.0336(14) 0.0276(14) 0.0026(11) 0.0081(11) -0.0067(11)
C35 0.0308(14) 0.0346(14) 0.0199(12) -0.0006(10) 0.0090(11) -0.0093(11)
C36 0.0365(16) 0.0421(16) 0.0352(16) -0.0052(13) 0.0113(13) -0.0044(13)
C37 0.079(3) 0.0353(17) 0.0411(18) -0.0066(14) 0.0163(18) 0.0004(17)
C38 0.076(3) 0.046(2) 0.046(2) -0.0090(15) 0.0189(18) -0.0314(19)
C39 0.051(2) 0.065(3) 0.085(3) -0.018(2) 0.034(2) -0.0346(19)
C40 0.0359(17) 0.0484(19) 0.064(2) -0.0149(16) 0.0216(16) -0.0133(14)
C41 0.0204(12) 0.0296(13) 0.0276(13) -0.0022(10) 0.0083(10) -0.0047(10)
C42 0.0261(13) 0.0311(14) 0.0285(14) -0.0009(11) 0.0104(11) -0.0076(11)
C43 0.0375(17) 0.0500(18) 0.0340(16) 0.0075(13) 0.0154(13) -0.0057(14)
C44 0.0366(17) 0.073(2) 0.0371(17) 0.0041(16) 0.0200(14) -0.0025(16)
C45 0.0336(16) 0.059(2) 0.0482(19) -0.0112(16) 0.0213(14) 0.0046(15)
C46 0.0257(14) 0.0386(16) 0.0365(15) -0.0013(12) 0.0102(12) 0.0006(12)
C47 0.0376(17) 0.0407(17) 0.056(2) 0.0023(15) 0.0171(15) 0.0101(13)
C48 0.0406(17) 0.0285(14) 0.0363(15) 0.0058(12) 0.0136(13) -0.0011(12)

loop_
_atom_type_symbol
_atom_type_description
_atom_type_scat_dispersion_real
_atom_type_scat_dispersion_imag
_atom_type_scat_source
C C 0.0033 0.0016 'International Tables Vol C Tables 4.2.6.8 and 6.1.1.4'
H H 0.0000 0.0000 'International Tables Vol C Tables 4.2.6.8 and 6.1.1.4'
N N 0.0061 0.0033 'International Tables Vol C Tables 4.2.6.8 and 6.1.1.4'
Y Y -2.7962 3.5667 'International Tables Vol C Tables 4.2.6.8 and 6.1.1.4'

loop_
_geom_angle_atom_site_label_1
_geom_angle_atom_site_label_2
_geom_angle_atom_site_label_3
_geom_angle
N5 Y1 N4 116.57(8)
N5 Y1 N2 100.91(7)
N4 Y1 N2 140.76(7)
N5 Y1 N1 117.09(7)
N4 Y1 N1 94.11(7)
N2 Y1 N1 77.79(7)
N5 Y1 N3 103.39(7)
N4 Y1 N3 89.58(7)
N2 Y1 N3 69.86(7)
N1 Y1 N3 132.00(7)
C2 N1 C10 115.8(2)
C2 N1 Y1 117.50(15)
C10 N1 Y1 126.72(14)
C4 N2 C6 119.43(19)
C4 N2 Y1 118.02(15)
C6 N2 Y1 119.92(15)
C8 N3 C9 109.1(2)
C8 N3 C7 109.9(2)
C9 N3 C7 108.78(19)
C8 N3 Y1 110.32(15)
C9 N3 Y1 112.59(16)
C7 N3 Y1 106.10(13)
C22 N4 Y1 138.62(16)
C22 N4 H4A 110.7
Y1 N4 H4A 110.7
C41 N5 C34 112.78(19)
C41 N5 Y1 132.21(15)
C34 N5 Y1 114.90(16)
C2 C1 H1C 109.5
C2 C1 H1A 109.5
H1C C1 H1A 109.5
C2 C1 H1B 109.5
H1C C1 H1B 109.5
H1A C1 H1B 109.5
N1 C2 C3 124.6(2)
N1 C2 C1 120.5(2)
C3 C2 C1 114.9(2)
C2 C3 C4 128.5(2)
C2 C3 H3 115.7
C4 C3 H3 115.7
N2 C4 C3 122.8(2)
N2 C4 C5 121.7(2)
C3 C4 C5 115.5(2)
C4 C5 H5B 109.5
C4 C5 H5A 109.5
H5B C5 H5A 109.5
C4 C5 H5C 109.5
H5B C5 H5C 109.5
H5A C5 H5C 109.5
N2 C6 C7 109.4(2)
N2 C6 H6A 109.8
C7 C6 H6A 109.8
N2 C6 H6B 109.8
C7 C6 H6B 109.8
H6A C6 H6B 108.2
N3 C7 C6 112.0(2)
N3 C7 H7A 109.2
C6 C7 H7A 109.2
N3 C7 H7B 109.2
C6 C7 H7B 109.2
H7A C7 H7B 107.9
N3 C8 H8C 109.5
N3 C8 H8B 109.5
H8C C8 H8B 109.5
N3 C8 H8A 109.5
H8C C8 H8A 109.5
H8B C8 H8A 109.5
N3 C9 H9C 109.5
N3 C9 H9B 109.5
H9C C9 H9B 109.5
N3 C9 H9A 109.5
H9C C9 H9A 109.5
H9B C9 H9A 109.5
C15 C10 C11 120.3(2)
C15 C10 N1 118.7(2)
C11 C10 N1 121.0(2)
C12 C11 C10 118.1(2)
C12 C11 C19 120.0(2)
C10 C11 C19 121.8(2)
C13 C12 C11 122.0(2)
C13 C12 H12 119.0
C11 C12 H12 119.0
C14 C13 C12 119.2(2)
C14 C13 H13 120.4
C12 C13 H13 120.4
C13 C14 C15 121.8(3)
C13 C14 H14 119.1
C15 C14 H14 119.1
C14 C15 C10 118.6(2)
C14 C15 C16 119.0(2)
C10 C15 C16 122.4(2)
C18 C16 C17 109.7(3)
C18 C16 C15 112.5(2)
C17 C16 C15 110.5(2)
C18 C16 H16 108.0
C17 C16 H16 108.0
C15 C16 H16 108.0
C16 C17 H17A 109.5
C16 C17 H17C 109.5
H17A C17 H17C 109.5
C16 C17 H17B 109.5
H17A C17 H17B 109.5
H17C C17 H17B 109.5
C16 C18 H18B 109.5
C16 C18 H18C 109.5
H18B C18 H18C 109.5
C16 C18 H18A 109.5
H18B C18 H18A 109.5
H18C C18 H18A 109.5
C21 C19 C11 111.6(2)
C21 C19 C20 110.1(2)
C11 C19 C20 112.7(2)
C21 C19 H19 107.4
C11 C19 H19 107.4
C20 C19 H19 107.4
C19 C20 H20C 109.5
C19 C20 H20A 109.5
H20C C20 H20A 109.5
C19 C20 H20B 109.5
H20C C20 H20B 109.5
H20A C20 H20B 109.5
C19 C21 H21C 109.5
C19 C21 H21B 109.5
H21C C21 H21B 109.5
C19 C21 H21A 109.5
H21C C21 H21A 109.5
H21B C21 H21A 109.5
N4 C22 C27 121.3(2)
N4 C22 C23 120.0(2)
C27 C22 C23 118.6(2)
C24 C23 C22 119.8(2)
C24 C23 C31 119.8(2)
C22 C23 C31 120.3(2)
C25 C24 C23 121.1(3)
C25 C24 H24 119.5
C23 C24 H24 119.5
C26 C25 C24 119.0(2)
C26 C25 H25 120.5
C24 C25 H25 120.5
C25 C26 C27 122.5(3)
C25 C26 H26 118.8
C27 C26 H26 118.8
C26 C27 C22 118.7(3)
C26 C27 C28 120.2(2)
C22 C27 C28 121.1(2)
C27 C28 C30 110.9(2)
C27 C28 C29 113.4(3)
C30 C28 C29 109.4(3)
C27 C28 H28 107.6
C30 C28 H28 107.6
C29 C28 H28 107.6
C28 C29 H29A 109.5
C28 C29 H29B 109.5
H29A C29 H29B 109.5
C28 C29 H29C 109.5
H29A C29 H29C 109.5
H29B C29 H29C 109.5
C28 C30 H30B 109.5
C28 C30 H30A 109.5
H30B C30 H30A 109.5
C28 C30 H30C 109.5
H30B C30 H30C 109.5
H30A C30 H30C 109.5
C23 C31 C33 115.2(2)
C23 C31 C32 108.6(2)
C33 C31 C32 109.3(2)
C23 C31 H31 107.8
C33 C31 H31 107.8
C32 C31 H31 107.8
C31 C32 H32B 109.5
C31 C32 H32C 109.5
H32B C32 H32C 109.5
C31 C32 H32A 109.5
H32B C32 H32A 109.5
H32C C32 H32A 109.5
C31 C33 H33A 109.5
C31 C33 H33C 109.5
H33A C33 H33C 109.5
C31 C33 H33B 109.5
H33A C33 H33B 109.5
H33C C33 H33B 109.5
N5 C34 C35 114.3(2)
N5 C34 H34A 108.7
C35 C34 H34A 108.7
N5 C34 H34B 108.7
C35 C34 H34B 108.7
H34A C34 H34B 107.6
C40 C35 C36 119.0(3)
C40 C35 C34 120.2(3)
C36 C35 C34 120.8(3)
C35 C36 C37 120.6(3)
C35 C36 H36 119.7
C37 C36 H36 119.7
C36 C37 C38 119.6(3)
C36 C37 H37 120.2
C38 C37 H37 120.2
C39 C38 C37 119.5(3)
C39 C38 H38 120.2
C37 C38 H38 120.2
C38 C39 C40 120.9(3)
C38 C39 H39 119.5
C40 C39 H39 119.5
C35 C40 C39 120.4(3)
C35 C40 H40 119.8
C39 C40 H40 119.8
C46 C41 C42 118.3(2)
C46 C41 N5 122.4(2)
C42 C41 N5 119.3(2)
C43 C42 C41 119.9(3)
C43 C42 C48 119.4(2)
C41 C42 C48 120.7(2)
C44 C43 C42 121.7(3)
C44 C43 H43 119.2
C42 C43 H43 119.2
C43 C44 C45 118.9(3)
C43 C44 H44 120.6
C45 C44 H44 120.6
C44 C45 C46 121.7(3)
C44 C45 H45 119.1
C46 C45 H45 119.1
C45 C46 C41 119.5(3)
C45 C46 C47 118.2(3)
C41 C46 C47 122.3(3)
C46 C47 H47B 109.5
C46 C47 H47C 109.5
H47B C47 H47C 109.5
C46 C47 H47A 109.5
H47B C47 H47A 109.5
H47C C47 H47A 109.5
C42 C48 H48A 109.5
C42 C48 H48C 109.5
H48A C48 H48C 109.5
C42 C48 H48B 109.5
H48A C48 H48B 109.5
H48C C48 H48B 109.5

loop_
_geom_bond_atom_site_label_1
_geom_bond_atom_site_label_2
_geom_bond_distance
Y1 N5 2.213(2)
Y1 N4 2.257(2)
Y1 N2 2.3601(19)
Y1 N1 2.362(2)
Y1 N3 2.5286(19)
N1 C2 1.338(3)
N1 C10 1.443(3)
N2 C4 1.322(3)
N2 C6 1.470(3)
N3 C8 1.456(3)
N3 C9 1.482(3)
N3 C7 1.489(3)
N4 C22 1.404(3)
N4 H4A 0.8800
N5 C41 1.421(3)
N5 C34 1.473(3)
C1 C2 1.514(3)
C1 H1C 0.9800
C1 H1A 0.9800
C1 H1B 0.9800
C2 C3 1.405(3)
C3 C4 1.407(3)
C3 H3 0.9500
C4 C5 1.505(3)
C5 H5B 0.9800
C5 H5A 0.9800
C5 H5C 0.9800
C6 C7 1.506(4)
C6 H6A 0.9900
C6 H6B 0.9900
C7 H7A 0.9900
C7 H7B 0.9900
C8 H8C 0.9800
C8 H8B 0.9800
C8 H8A 0.9800
C9 H9C 0.9800
C9 H9B 0.9800
C9 H9A 0.9800
C10 C15 1.408(4)
C10 C11 1.417(3)
C11 C12 1.388(3)
C11 C19 1.522(4)
C12 C13 1.379(4)
C12 H12 0.9500
C13 C14 1.377(4)
C13 H13 0.9500
C14 C15 1.387(4)
C14 H14 0.9500
C15 C16 1.526(3)
C16 C18 1.513(4)
C16 C17 1.522(4)
C16 H16 1.0000
C17 H17A 0.9800
C17 H17C 0.9800
C17 H17B 0.9800
C18 H18B 0.9800
C18 H18C 0.9800
C18 H18A 0.9800
C19 C21 1.517(4)
C19 C20 1.530(4)
C19 H19 1.0000
C20 H20C 0.9800
C20 H20A 0.9800
C20 H20B 0.9800
C21 H21C 0.9800
C21 H21B 0.9800
C21 H21A 0.9800
C22 C27 1.418(4)
C22 C23 1.422(4)
C23 C24 1.396(4)
C23 C31 1.512(4)
C24 C25 1.381(4)
C24 H24 0.9500
C25 C26 1.378(4)
C25 H25 0.9500
C26 C27 1.393(4)
C26 H26 0.9500
C27 C28 1.523(4)
C28 C30 1.527(4)
C28 C29 1.530(4)
C28 H28 1.0000
C29 H29A 0.9800
C29 H29B 0.9800
C29 H29C 0.9800
C30 H30B 0.9800
C30 H30A 0.9800
C30 H30C 0.9800
C31 C33 1.526(4)
C31 C32 1.541(4)
C31 H31 1.0000
C32 H32B 0.9800
C32 H32C 0.9800
C32 H32A 0.9800
C33 H33A 0.9800
C33 H33C 0.9800
C33 H33B 0.9800
C34 C35 1.513(3)
C34 H34A 0.9900
C34 H34B 0.9900
C35 C40 1.375(4)
C35 C36 1.381(4)
C36 C37 1.390(4)
C36 H36 0.9500
C37 C38 1.394(5)
C37 H37 0.9500
C38 C39 1.353(5)
C38 H38 0.9500
C39 C40 1.390(5)
C39 H39 0.9500
C40 H40 0.9500
C41 C46 1.407(4)
C41 C42 1.417(4)
C42 C43 1.387(4)
C42 C48 1.503(4)
C43 C44 1.371(4)
C43 H43 0.9500
C44 C45 1.381(4)
C44 H44 0.9500
C45 C46 1.395(4)
C45 H45 0.9500
C46 C47 1.510(4)
C47 H47B 0.9800
C47 H47C 0.9800
C47 H47A 0.9800
C48 H48A 0.9800
C48 H48C 0.9800
C48 H48B 0.9800

loop_
_geom_torsion_atom_site_label_1
_geom_torsion_atom_site_label_2
_geom_torsion_atom_site_label_3
_geom_torsion_atom_site_label_4
_geom_torsion
N5 Y1 N1 C2 -49.52(19)
N4 Y1 N1 C2 -172.23(17)
N2 Y1 N1 C2 46.61(17)
N3 Y1 N1 C2 94.63(18)
N5 Y1 N1 C10 129.38(18)
N4 Y1 N1 C10 6.68(19)
N2 Y1 N1 C10 -134.48(19)
N3 Y1 N1 C10 -86.46(19)
N5 Y1 N2 C4 65.02(18)
N4 Y1 N2 C4 -132.05(17)
N1 Y1 N2 C4 -50.62(17)
N3 Y1 N2 C4 165.42(19)
N5 Y1 N2 C6 -96.52(18)
N4 Y1 N2 C6 66.4(2)
N1 Y1 N2 C6 147.84(19)
N3 Y1 N2 C6 3.88(17)
N5 Y1 N3 C8 -172.30(16)
N4 Y1 N3 C8 -55.05(17)
N2 Y1 N3 C8 90.81(17)
N1 Y1 N3 C8 40.10(19)
N5 Y1 N3 C9 -50.20(18)
N4 Y1 N3 C9 67.06(17)
N2 Y1 N3 C9 -147.08(18)
N1 Y1 N3 C9 162.21(16)
N5 Y1 N3 C7 68.69(16)
N4 Y1 N3 C7 -174.05(16)
N2 Y1 N3 C7 -28.20(15)
N1 Y1 N3 C7 -78.90(17)
N5 Y1 N4 C22 98.1(3)
N2 Y1 N4 C22 -63.1(3)
N1 Y1 N4 C22 -138.8(3)
N3 Y1 N4 C22 -6.7(3)
N4 Y1 N5 C41 -25.6(2)
N2 Y1 N5 C41 142.4(2)
N1 Y1 N5 C41 -135.8(2)
N3 Y1 N5 C41 70.8(2)
N4 Y1 N5 C34 158.46(16)
N2 Y1 N5 C34 -33.53(18)
N1 Y1 N5 C34 48.23(19)
N3 Y1 N5 C34 -105.19(17)
C10 N1 C2 C3 157.1(2)
Y1 N1 C2 C3 -23.9(3)
C10 N1 C2 C1 -20.8(3)
Y1 N1 C2 C1 158.2(2)
N1 C2 C3 C4 -22.8(4)
C1 C2 C3 C4 155.3(3)
C6 N2 C4 C3 -167.7(2)
Y1 N2 C4 C3 30.7(3)
C6 N2 C4 C5 12.0(4)
Y1 N2 C4 C5 -149.63(19)
C2 C3 C4 N2 18.8(4)
C2 C3 C4 C5 -160.9(3)
C4 N2 C6 C7 -139.9(2)
Y1 N2 C6 C7 21.3(3)
C8 N3 C7 C6 -68.0(3)
C9 N3 C7 C6 172.6(2)
Y1 N3 C7 C6 51.3(2)
N2 C6 C7 N3 -49.5(3)
C2 N1 C10 C15 -73.6(3)
Y1 N1 C10 C15 107.5(2)
C2 N1 C10 C11 108.1(3)
Y1 N1 C10 C11 -70.8(3)
C15 C10 C11 C12 1.5(3)
N1 C10 C11 C12 179.8(2)
C15 C10 C11 C19 177.6(2)
N1 C10 C11 C19 -4.1(3)
C10 C11 C12 C13 -1.3(4)
C19 C11 C12 C13 -177.4(2)
C11 C12 C13 C14 0.3(4)
C12 C13 C14 C15 0.5(4)
C13 C14 C15 C10 -0.2(4)
C13 C14 C15 C16 179.2(3)
C11 C10 C15 C14 -0.8(4)
N1 C10 C15 C14 -179.1(2)
C11 C10 C15 C16 179.7(2)
N1 C10 C15 C16 1.4(3)
C14 C15 C16 C18 -49.7(4)
C10 C15 C16 C18 129.8(3)
C14 C15 C16 C17 73.3(3)
C10 C15 C16 C17 -107.2(3)
C12 C11 C19 C21 79.2(3)
C10 C11 C19 C21 -96.7(3)
C12 C11 C19 C20 -45.2(3)
C10 C11 C19 C20 138.8(2)
Y1 N4 C22 C27 102.8(3)
Y1 N4 C22 C23 -74.2(3)
N4 C22 C23 C24 170.7(2)
C27 C22 C23 C24 -6.5(3)
N4 C22 C23 C31 -13.7(3)
C27 C22 C23 C31 169.2(2)
C22 C23 C24 C25 1.3(4)
C31 C23 C24 C25 -174.4(2)
C23 C24 C25 C26 3.5(4)
C24 C25 C26 C27 -3.2(4)
C25 C26 C27 C22 -2.0(4)
C25 C26 C27 C28 175.7(2)
N4 C22 C27 C26 -170.4(2)
C23 C22 C27 C26 6.7(3)
N4 C22 C27 C28 12.0(4)
C23 C22 C27 C28 -170.9(2)
C26 C27 C28 C30 -88.1(3)
C22 C27 C28 C30 89.5(3)
C26 C27 C28 C29 35.4(4)
C22 C27 C28 C29 -147.0(3)
C24 C23 C31 C33 -29.1(3)
C22 C23 C31 C33 155.2(2)
C24 C23 C31 C32 93.8(3)
C22 C23 C31 C32 -81.9(3)
C41 N5 C34 C35 61.8(3)
Y1 N5 C34 C35 -121.5(2)
N5 C34 C35 C40 -104.9(3)
N5 C34 C35 C36 76.5(3)
C40 C35 C36 C37 1.2(4)
C34 C35 C36 C37 179.7(3)
C35 C36 C37 C38 -1.6(5)
C36 C37 C38 C39 1.8(5)
C37 C38 C39 C40 -1.5(6)
C36 C35 C40 C39 -0.8(5)
C34 C35 C40 C39 -179.4(3)
C38 C39 C40 C35 1.0(6)
C34 N5 C41 C46 68.3(3)
Y1 N5 C41 C46 -107.7(3)
C34 N5 C41 C42 -112.5(2)
Y1 N5 C41 C42 71.5(3)
C46 C41 C42 C43 -1.0(4)
N5 C41 C42 C43 179.8(2)
C46 C41 C42 C48 178.9(2)
N5 C41 C42 C48 -0.3(4)
C41 C42 C43 C44 0.2(4)
C48 C42 C43 C44 -179.7(3)
C42 C43 C44 C45 0.9(5)
C43 C44 C45 C46 -1.1(5)
C44 C45 C46 C41 0.3(4)
C44 C45 C46 C47 -179.6(3)
C42 C41 C46 C45 0.8(4)
N5 C41 C46 C45 180.0(2)
C42 C41 C46 C47 -179.3(2)
N5 C41 C46 C47 -0.2(4)
